data_1558580
loop_
_publ_author_name
'Mao, Xu-Dong'
'Zhang, Cheng-Gang'
'Chen, Ting'
'Zhao, Sen-Miao'
'Chou, Gui-Xin'

_publ_section_title
;
 Cytotoxic Diterpenoids from <i>Caryopteris aureoglandulosa</i>.
;
_journal_issue 7
_journal_name_full 'Journal of natural products'
_journal_page_first 2093
_journal_page_last 2101
_journal_paper_doi 10.1021/acs.jnatprod.9b01052
_journal_volume 83
_journal_year 2020
_chemical_absolute_configuration rmad
_chemical_formula_moiety 'C20 H18 O5'
_chemical_formula_sum 'C20 H18 O5'
_chemical_formula_weight 338.34
_space_group_crystal_system monoclinic
_space_group_IT_number 9
_space_group_name_Hall 'C -2yc'
_space_group_name_H-M_alt 'C 1 c 1'
_atom_sites_solution_hydrogens geom
_atom_sites_solution_primary dual
_audit_creation_date 2020-01-08
_audit_creation_method
;
Olex2 1.2
(compiled 2018.05.29 svn.r3508 for OlexSys, GUI svn.r5506)
;
_cell_angle_alpha 90
_cell_angle_beta 103.7600(10)
_cell_angle_gamma 90
_cell_formula_units_Z 4
_cell_length_a 18.5220(3)
_cell_length_b 13.0651(2)
_cell_length_c 7.04120(10)
_cell_measurement_reflns_used 5063
_cell_measurement_temperature 296
_cell_measurement_theta_max 54.545
_cell_measurement_theta_min 7.071
_cell_volume 1655.01(4)
_computing_cell_refinement 'SAINT v8.37A (Bruker, 2015)'
_computing_data_reduction 'SAINT v8.37A (Bruker, 2015)'
_computing_molecular_graphics 'Olex2 (Dolomanov et al., 2009)'
_computing_publication_material 'Olex2 (Dolomanov et al., 2009)'
_computing_structure_refinement 'ShelXL (Sheldrick, 2015)'
_computing_structure_solution 'ShelXT (Sheldrick, 2015)'
_diffrn_ambient_temperature 296.0
_diffrn_measured_fraction_theta_full 0.993
_diffrn_measured_fraction_theta_max 0.994
_diffrn_measurement_device_type 'Bruker D8 Venture'
_diffrn_measurement_method '\f and \w scans'
_diffrn_radiation_type GaK\a
_diffrn_radiation_wavelength 1.34139
_diffrn_reflns_av_R_equivalents 0.0411
_diffrn_reflns_av_unetI/netI 0.0398
_diffrn_reflns_Laue_measured_fraction_full 0.993
_diffrn_reflns_Laue_measured_fraction_max 0.994
_diffrn_reflns_limit_h_max 22
_diffrn_reflns_limit_h_min -22
_diffrn_reflns_limit_k_max 15
_diffrn_reflns_limit_k_min -15
_diffrn_reflns_limit_l_max 7
_diffrn_reflns_limit_l_min -8
_diffrn_reflns_number 9333
_diffrn_reflns_point_group_measured_fraction_full 0.943
_diffrn_reflns_point_group_measured_fraction_max 0.938
_diffrn_reflns_theta_full 53.594
_diffrn_reflns_theta_max 54.863
_diffrn_reflns_theta_min 7.069
_exptl_absorpt_coefficient_mu 0.516
_exptl_absorpt_correction_T_max 0.7508
_exptl_absorpt_correction_T_min 0.6224
_exptl_absorpt_correction_type multi-scan
_exptl_absorpt_process_details
'SADABS-2016/2 (Bruker,2016/2) was used for absorption correction. wR2(int) was 0.1423 before and 0.0586 after correction. The Ratio of minimum to maximum transmission is 0.8290. The \l/2 correction factor is Not present.'
_exptl_crystal_colour red
_exptl_crystal_colour_primary red
_exptl_crystal_density_diffrn 1.358
_exptl_crystal_description prism
_exptl_crystal_F_000 712
_exptl_crystal_size_max 0.2
_exptl_crystal_size_mid 0.02
_exptl_crystal_size_min 0.01
_refine_diff_density_max 0.143
_refine_diff_density_min -0.156
_refine_diff_density_rms 0.033
_refine_ls_abs_structure_details
;
 Flack x determined using 1088 quotients [(I+)-(I-)]/[(I+)+(I-)]
 (Parsons, Flack and Wagner, Acta Cryst. B69 (2013) 249-259).
;
_refine_ls_abs_structure_Flack 0.24(12)
_refine_ls_extinction_method none
_refine_ls_goodness_of_fit_ref 1.060
_refine_ls_hydrogen_treatment constr
_refine_ls_matrix_type full
_refine_ls_number_parameters 230
_refine_ls_number_reflns 2945
_refine_ls_number_restraints 2
_refine_ls_restrained_S_all 1.060
_refine_ls_R_factor_all 0.0438
_refine_ls_R_factor_gt 0.0376
_refine_ls_shift/su_max 0.000
_refine_ls_shift/su_mean 0.000
_refine_ls_structure_factor_coef Fsqd
_refine_ls_weighting_details 'w=1/[\s^2^(Fo^2^)+(0.0570P)^2^+0.1192P] where P=(Fo^2^+2Fc^2^)/3'
_refine_ls_weighting_scheme calc
_refine_ls_wR_factor_gt 0.0933
_refine_ls_wR_factor_ref 0.0988
_reflns_Friedel_coverage 0.884
_reflns_Friedel_fraction_full 0.892
_reflns_Friedel_fraction_max 0.883
_reflns_number_gt 2641
_reflns_number_total 2945
_reflns_threshold_expression 'I > 2\s(I)'
_cod_data_source_file np9b01052_si_002.cif
_cod_data_source_block mjr18011_0m
_cod_depositor_comments 'Adding full bibliography for 1558578--1558581.cif.'
_cod_database_code 1558580
_shelx_shelxl_version_number 2018/3
_shelx_space_group_comment
;
The symmetry employed for this shelxl refinement is uniquely defined
by the following loop, which should always be used as a source of
symmetry information in preference to the above space-group names.
They are only intended as comments.
;
_shelx_estimated_absorpt_t_max 0.995
_shelx_estimated_absorpt_t_min 0.904
_olex2_refinement_description
;
1. Fixed Uiso
 At 1.2 times of:
  All C(H) groups, All C(H,H) groups
 At 1.5 times of:
  All C(H,H,H) groups, All O(H) groups
2.a Secondary CH2 refined with riding coordinates:
 C1(H1A,H1B), C2(H2A,H2B), C3(H3A,H3B)
2.b Aromatic/amide H refined with riding coordinates:
 C20(H20), C15(H15)
2.c Idealised Me refined as rotating group:
 C17(H17A,H17B,H17C), C18(H18A,H18B,H18C), C19(H19A,H19B,H19C)
2.d Idealised tetrahedral OH refined as rotating group:
 O2(H2)
;
_olex2_submission_special_instructions 'No special instructions were received'

loop_
_space_group_symop_operation_xyz
'x, y, z'
'x, -y, z+1/2'
'x+1/2, y+1/2, z'
'x+1/2, -y+1/2, z+1/2'

loop_
_atom_site_label
_atom_site_type_symbol
_atom_site_fract_x
_atom_site_fract_y
_atom_site_fract_z
_atom_site_U_iso_or_equiv
_atom_site_adp_type
_atom_site_occupancy
_atom_site_site_symmetry_order
_atom_site_calc_flag
_atom_site_refinement_flags_posn
_atom_site_refinement_flags_adp
_atom_site_refinement_flags_occupancy
_atom_site_disorder_assembly
_atom_site_disorder_group
O1 O 0.55101(17) 0.89493(17) 0.5120(5) 0.0863(8) Uani 1 1 d . . . . .
O2 O 0.63080(10) 0.72300(16) 0.7231(3) 0.0559(5) Uani 1 1 d . . . . .
H2 H 0.663962 0.682134 0.769048 0.084 Uiso 1 1 calc GR . . . .
O3 O 0.69495(10) 0.54667(16) 0.7946(3) 0.0628(6) Uani 1 1 d . . . . .
O4 O 0.57143(11) 0.24627(14) 0.6036(3) 0.0517(5) Uani 1 1 d . . . . .
O5 O 0.43929(10) 0.35877(14) 0.4250(3) 0.0516(5) Uani 1 1 d . . . . .
C10 C 0.51037(18) 0.8437(2) 0.5843(4) 0.0565(7) Uani 1 1 d . . . . .
C1 C 0.4643(2) 0.8863(2) 0.7132(5) 0.0689(9) Uani 1 1 d . . . . .
H1A H 0.483273 0.953312 0.759171 0.083 Uiso 1 1 calc R . . . .
H1B H 0.469044 0.842312 0.826450 0.083 Uiso 1 1 calc R . . . .
C2 C 0.3823(2) 0.8959(2) 0.6102(6) 0.0723(9) Uani 1 1 d . . . . .
H2A H 0.356446 0.926666 0.700483 0.087 Uiso 1 1 calc R . . . .
H2B H 0.378023 0.942565 0.500898 0.087 Uiso 1 1 calc R . . . .
C3 C 0.34315(19) 0.7968(3) 0.5343(5) 0.0633(8) Uani 1 1 d . . . . .
H3A H 0.290538 0.811648 0.489062 0.076 Uiso 1 1 calc R . . . .
H3B H 0.348647 0.750202 0.644046 0.076 Uiso 1 1 calc R . . . .
C4 C 0.36785(17) 0.7397(2) 0.3689(4) 0.0546(7) Uani 1 1 d . . . . .
C5 C 0.43973(15) 0.6804(2) 0.4531(4) 0.0428(6) Uani 1 1 d . . . . .
C20 C 0.44039(14) 0.57319(19) 0.4400(3) 0.0412(6) Uani 1 1 d . . . . .
H20 H 0.397486 0.539511 0.374150 0.049 Uiso 1 1 calc R . . . .
C9 C 0.50265(13) 0.51642(18) 0.5217(3) 0.0356(5) Uani 1 1 d . . . . .
C8 C 0.56890(14) 0.56454(19) 0.6180(4) 0.0370(5) Uani 1 1 d . . . . .
C6 C 0.50551(14) 0.72910(19) 0.5493(4) 0.0428(6) Uani 1 1 d . . . . .
C14 C 0.63626(12) 0.5055(2) 0.7084(3) 0.0429(6) Uani 1 1 d . . . . .
C13 C 0.62938(14) 0.3943(2) 0.6925(4) 0.0427(6) Uani 1 1 d . . . . .
C12 C 0.56447(15) 0.3498(2) 0.6005(4) 0.0429(6) Uani 1 1 d . . . . .
C11 C 0.49623(13) 0.40227(18) 0.5076(3) 0.0383(5) Uani 1 1 d . . . . .
C15 C 0.68090(16) 0.3134(2) 0.7563(4) 0.0535(7) Uani 1 1 d . . . . .
H15 H 0.730319 0.320006 0.824085 0.064 Uiso 1 1 calc R . . . .
C16 C 0.64400(17) 0.2252(2) 0.6993(4) 0.0576(8) Uani 1 1 d . . . . .
C17 C 0.6649(2) 0.1154(3) 0.7139(7) 0.0873(12) Uani 1 1 d . . . . .
H17A H 0.632377 0.078691 0.777493 0.131 Uiso 1 1 calc GR . . . .
H17B H 0.715265 0.108417 0.788407 0.131 Uiso 1 1 calc GR . . . .
H17C H 0.660525 0.088022 0.585110 0.131 Uiso 1 1 calc GR . . . .
C18 C 0.30493(19) 0.6676(3) 0.2707(6) 0.0791(11) Uani 1 1 d . . . . .
H18A H 0.320498 0.627405 0.173502 0.119 Uiso 1 1 calc GR . . . .
H18B H 0.261922 0.707063 0.209817 0.119 Uiso 1 1 calc GR . . . .
H18C H 0.292876 0.623124 0.367230 0.119 Uiso 1 1 calc GR . . . .
C19 C 0.3785(2) 0.8152(3) 0.2092(5) 0.0732(9) Uani 1 1 d . . . . .
H19A H 0.420809 0.857972 0.260359 0.110 Uiso 1 1 calc GR . . . .
H19B H 0.334924 0.856942 0.169034 0.110 Uiso 1 1 calc GR . . . .
H19C H 0.386498 0.777523 0.098885 0.110 Uiso 1 1 calc GR . . . .
C7 C 0.56926(14) 0.6714(2) 0.6284(4) 0.0412(5) Uani 1 1 d . . . . .

loop_
_atom_site_aniso_label
_atom_site_aniso_U_11
_atom_site_aniso_U_22
_atom_site_aniso_U_33
_atom_site_aniso_U_23
_atom_site_aniso_U_13
_atom_site_aniso_U_12
O1 0.1095(19) 0.0502(12) 0.1066(19) 0.0110(13) 0.0403(16) -0.0144(13)
O2 0.0466(10) 0.0524(10) 0.0664(13) -0.0097(10) 0.0089(9) -0.0140(9)
O3 0.0387(10) 0.0687(14) 0.0724(14) -0.0124(11) -0.0034(9) -0.0022(9)
O4 0.0588(11) 0.0413(9) 0.0555(11) 0.0017(8) 0.0146(9) 0.0091(9)
O5 0.0471(9) 0.0472(10) 0.0582(11) -0.0041(9) 0.0076(8) -0.0077(8)
C10 0.0712(18) 0.0396(13) 0.0573(18) -0.0012(13) 0.0121(15) -0.0024(13)
C1 0.089(2) 0.0474(15) 0.066(2) -0.0115(14) 0.0106(17) 0.0117(15)
C2 0.093(2) 0.0575(18) 0.069(2) -0.0080(16) 0.0229(17) 0.0257(17)
C3 0.0647(17) 0.0672(19) 0.0577(18) -0.0002(14) 0.0139(14) 0.0239(14)
C4 0.0545(15) 0.0551(16) 0.0510(16) -0.0003(13) 0.0060(13) 0.0172(13)
C5 0.0461(13) 0.0465(13) 0.0364(12) -0.0001(11) 0.0108(10) 0.0081(11)
C20 0.0363(12) 0.0451(13) 0.0406(14) -0.0022(12) 0.0063(10) 0.0013(11)
C9 0.0366(12) 0.0399(12) 0.0312(11) -0.0015(10) 0.0100(9) -0.0015(10)
C8 0.0361(11) 0.0448(13) 0.0307(11) -0.0023(11) 0.0090(9) -0.0001(11)
C6 0.0512(15) 0.0387(12) 0.0412(14) 0.0008(11) 0.0166(11) 0.0013(11)
C14 0.0384(14) 0.0538(15) 0.0360(13) -0.0050(12) 0.0078(11) 0.0009(11)
C13 0.0424(13) 0.0502(14) 0.0349(13) 0.0006(10) 0.0077(10) 0.0075(11)
C12 0.0509(14) 0.0386(12) 0.0412(13) -0.0001(11) 0.0148(11) 0.0055(12)
C11 0.0415(13) 0.0408(12) 0.0334(12) -0.0020(10) 0.0103(10) 0.0001(11)
C15 0.0474(14) 0.0631(18) 0.0488(16) 0.0054(13) 0.0088(12) 0.0152(13)
C16 0.0620(18) 0.0546(16) 0.0577(17) 0.0083(14) 0.0172(14) 0.0192(14)
C17 0.090(3) 0.059(2) 0.116(3) 0.012(2) 0.028(2) 0.0309(18)
C18 0.0526(17) 0.080(2) 0.092(3) -0.0148(19) -0.0095(16) 0.0233(16)
C19 0.097(2) 0.070(2) 0.0493(17) 0.0085(15) 0.0109(16) 0.0319(19)
C7 0.0426(13) 0.0444(13) 0.0386(13) -0.0046(11) 0.0139(10) -0.0081(11)

loop_
_atom_type_symbol
_atom_type_description
_atom_type_scat_dispersion_real
_atom_type_scat_dispersion_imag
_atom_type_scat_source
C C 0.0150 0.0070 'International Tables Vol C Tables 4.2.6.8 and 6.1.1.4'
H H 0.0000 0.0000 'International Tables Vol C Tables 4.2.6.8 and 6.1.1.4'
O O 0.0410 0.0250 'International Tables Vol C Tables 4.2.6.8 and 6.1.1.4'

loop_
_geom_angle_atom_site_label_1
_geom_angle_atom_site_label_2
_geom_angle_atom_site_label_3
_geom_angle
_geom_angle_site_symmetry_1
_geom_angle_site_symmetry_3
_geom_angle_publ_flag
C7 O2 H2 109.5 . . ?
C12 O4 C16 106.5(2) . . ?
O1 C10 C1 123.6(3) . . ?
O1 C10 C6 119.9(3) . . ?
C1 C10 C6 116.5(3) . . ?
C10 C1 H1A 109.0 . . ?
C10 C1 H1B 109.0 . . ?
C10 C1 C2 113.0(3) . . ?
H1A C1 H1B 107.8 . . ?
C2 C1 H1A 109.0 . . ?
C2 C1 H1B 109.0 . . ?
C1 C2 H2A 108.3 . . ?
C1 C2 H2B 108.3 . . ?
H2A C2 H2B 107.4 . . ?
C3 C2 C1 115.9(3) . . ?
C3 C2 H2A 108.3 . . ?
C3 C2 H2B 108.3 . . ?
C2 C3 H3A 107.7 . . ?
C2 C3 H3B 107.7 . . ?
C2 C3 C4 118.4(3) . . ?
H3A C3 H3B 107.1 . . ?
C4 C3 H3A 107.7 . . ?
C4 C3 H3B 107.7 . . ?
C3 C4 C19 110.7(3) . . ?
C5 C4 C3 109.8(2) . . ?
C5 C4 C19 110.8(3) . . ?
C18 C4 C3 108.0(3) . . ?
C18 C4 C5 111.2(2) . . ?
C18 C4 C19 106.3(3) . . ?
C20 C5 C4 120.0(2) . . ?
C6 C5 C4 122.2(2) . . ?
C6 C5 C20 117.8(2) . . ?
C5 C20 H20 119.0 . . ?
C9 C20 C5 122.0(2) . . ?
C9 C20 H20 119.0 . . ?
C20 C9 C8 120.7(2) . . ?
C20 C9 C11 117.6(2) . . ?
C8 C9 C11 121.7(2) . . ?
C9 C8 C14 121.8(2) . . ?
C7 C8 C9 117.8(2) . . ?
C7 C8 C14 120.4(2) . . ?
C5 C6 C10 122.6(2) . . ?
C5 C6 C7 120.2(2) . . ?
C7 C6 C10 117.1(2) . . ?
O3 C14 C8 122.6(3) . . ?
O3 C14 C13 121.4(2) . . ?
C13 C14 C8 115.9(2) . . ?
C12 C13 C14 121.0(2) . . ?
C12 C13 C15 106.6(3) . . ?
C15 C13 C14 132.4(3) . . ?
O4 C12 C11 123.2(2) . . ?
C13 C12 O4 110.5(2) . . ?
C13 C12 C11 126.3(2) . . ?
O5 C11 C9 122.9(2) . . ?
O5 C11 C12 123.9(2) . . ?
C12 C11 C9 113.2(2) . . ?
C13 C15 H15 126.7 . . ?
C16 C15 C13 106.6(3) . . ?
C16 C15 H15 126.7 . . ?
O4 C16 C17 115.7(3) . . ?
C15 C16 O4 109.9(3) . . ?
C15 C16 C17 134.4(3) . . ?
C16 C17 H17A 109.5 . . ?
C16 C17 H17B 109.5 . . ?
C16 C17 H17C 109.5 . . ?
H17A C17 H17B 109.5 . . ?
H17A C17 H17C 109.5 . . ?
H17B C17 H17C 109.5 . . ?
C4 C18 H18A 109.5 . . ?
C4 C18 H18B 109.5 . . ?
C4 C18 H18C 109.5 . . ?
H18A C18 H18B 109.5 . . ?
H18A C18 H18C 109.5 . . ?
H18B C18 H18C 109.5 . . ?
C4 C19 H19A 109.5 . . ?
C4 C19 H19B 109.5 . . ?
C4 C19 H19C 109.5 . . ?
H19A C19 H19B 109.5 . . ?
H19A C19 H19C 109.5 . . ?
H19B C19 H19C 109.5 . . ?
O2 C7 C8 121.0(2) . . ?
O2 C7 C6 117.3(2) . . ?
C8 C7 C6 121.6(2) . . ?

loop_
_geom_bond_atom_site_label_1
_geom_bond_atom_site_label_2
_geom_bond_distance
_geom_bond_site_symmetry_2
_geom_bond_publ_flag
O1 C10 1.207(4) . ?
O2 H2 0.8200 . ?
O2 C7 1.356(3) . ?
O3 C14 1.235(3) . ?
O4 C12 1.358(3) . ?
O4 C16 1.381(3) . ?
O5 C11 1.217(3) . ?
C10 C1 1.493(5) . ?
C10 C6 1.516(4) . ?
C1 H1A 0.9700 . ?
C1 H1B 0.9700 . ?
C1 C2 1.524(5) . ?
C2 H2A 0.9700 . ?
C2 H2B 0.9700 . ?
C2 C3 1.518(5) . ?
C3 H3A 0.9700 . ?
C3 H3B 0.9700 . ?
C3 C4 1.541(4) . ?
C4 C5 1.533(4) . ?
C4 C18 1.530(5) . ?
C4 C19 1.543(5) . ?
C5 C20 1.403(4) . ?
C5 C6 1.399(4) . ?
C20 H20 0.9300 . ?
C20 C9 1.377(3) . ?
C9 C8 1.402(3) . ?
C9 C11 1.498(3) . ?
C8 C14 1.476(3) . ?
C8 C7 1.397(3) . ?
C6 C7 1.400(4) . ?
C14 C13 1.461(4) . ?
C13 C12 1.354(4) . ?
C13 C15 1.423(4) . ?
C12 C11 1.450(3) . ?
C15 H15 0.9300 . ?
C15 C16 1.351(5) . ?
C16 C17 1.483(4) . ?
C17 H17A 0.9600 . ?
C17 H17B 0.9600 . ?
C17 H17C 0.9600 . ?
C18 H18A 0.9600 . ?
C18 H18B 0.9600 . ?
C18 H18C 0.9600 . ?
C19 H19A 0.9600 . ?
C19 H19B 0.9600 . ?
C19 H19C 0.9600 . ?

loop_
_geom_hbond_atom_site_label_D
_geom_hbond_atom_site_label_H
_geom_hbond_atom_site_label_A
_geom_hbond_distance_DH
_geom_hbond_distance_HA
_geom_hbond_distance_DA
_geom_hbond_angle_DHA
_geom_hbond_site_symmetry_A
_geom_hbond_publ_flag
O2 H2 O3 0.82 1.86 2.586(3) 147.6 . yes
